data_7703691
loop_
_publ_author_name
'Liu, Jinjian'
'Lu, Yiwei'
'Lu, Wenbo'

_publ_section_title
;
 Metal-dependent photosensitivity of three isostructural 1D CPs based on
 the 1,1'-bis(3-carboxylatobenzyl)-4,4'-bipyridinium moiety.
;
_journal_issue 13
_journal_name_full 'Dalton transactions (Cambridge, England : 2003)'
_journal_page_first 4044
_journal_page_last 4049
_journal_paper_doi 10.1039/d0dt00157k
_journal_volume 49
_journal_year 2020
_chemical_formula_moiety 'C10 H10 Co O12, Co H12 O6, C26 H20 N2 O4, 4(H2 O)'
_chemical_formula_sum 'C36 H50 Co2 N2 O26'
_chemical_formula_weight 1044.64
_space_group_crystal_system triclinic
_space_group_IT_number 2
_space_group_name_Hall '-P 1'
_space_group_name_H-M_alt 'P -1'
_atom_sites_solution_hydrogens geom
_atom_sites_solution_primary iterative
_atom_sites_solution_secondary difmap
_audit_creation_date 2020-02-25
_audit_creation_method
;
Olex2 1.2
(compiled 2018.05.29 svn.r3508 for OlexSys, GUI svn.r5506)
;
_audit_update_record
;
2020-03-03 deposited with the CCDC.	2020-03-04 downloaded from the CCDC.
;
_cell_angle_alpha 67.016(2)
_cell_angle_beta 88.956(2)
_cell_angle_gamma 74.969(2)
_cell_formula_units_Z 1
_cell_length_a 7.9060(8)
_cell_length_b 11.3704(11)
_cell_length_c 13.0336(13)
_cell_measurement_reflns_used 9692
_cell_measurement_temperature 273(2)
_cell_measurement_theta_max 28.30
_cell_measurement_theta_min 2.68
_cell_volume 1037.18(18)
_computing_cell_refinement 'SAINT v8.37A (Bruker, 2015)'
_computing_data_reduction 'SAINT v8.37A (Bruker, 2015)'
_computing_molecular_graphics 'Olex2 (Dolomanov et al., 2009)'
_computing_publication_material 'Olex2 (Dolomanov et al., 2009)'
_computing_structure_refinement 'XL (Sheldrick, 2008)'
_computing_structure_solution 'olex2.solve (Bourhis et al., 2015)'
_diffrn_ambient_temperature 273.15
_diffrn_measured_fraction_theta_full 0.987
_diffrn_measured_fraction_theta_max 0.987
_diffrn_measurement_device_type 'CCD area detector'
_diffrn_measurement_method 'phi and omega scans'
_diffrn_radiation_monochromator graphite
_diffrn_radiation_type MoK\a
_diffrn_radiation_wavelength 0.71073
_diffrn_reflns_av_R_equivalents 0.0183
_diffrn_reflns_av_unetI/netI 0.0229
_diffrn_reflns_limit_h_max 10
_diffrn_reflns_limit_h_min -10
_diffrn_reflns_limit_k_max 15
_diffrn_reflns_limit_k_min -15
_diffrn_reflns_limit_l_max 17
_diffrn_reflns_limit_l_min -15
_diffrn_reflns_number 12765
_diffrn_reflns_theta_full 28.32
_diffrn_reflns_theta_max 28.32
_diffrn_reflns_theta_min 3.04
_diffrn_source 'fine-focus sealed tube'
_exptl_absorpt_coefficient_mu 0.901
_exptl_absorpt_correction_T_max 0.7457
_exptl_absorpt_correction_T_min 0.5888
_exptl_absorpt_correction_type none
_exptl_crystal_colour brown
_exptl_crystal_colour_primary brown
_exptl_crystal_density_diffrn 1.672
_exptl_crystal_density_method 'not measured'
_exptl_crystal_description block
_exptl_crystal_F_000 542
_exptl_crystal_size_max 0.3
_exptl_crystal_size_mid 0.3
_exptl_crystal_size_min 0.2
_refine_diff_density_max 0.395
_refine_diff_density_min -0.659
_refine_diff_density_rms 0.063
_refine_ls_extinction_method none
_refine_ls_goodness_of_fit_ref 1.058
_refine_ls_hydrogen_treatment mixed
_refine_ls_matrix_type full
_refine_ls_number_parameters 316
_refine_ls_number_reflns 5105
_refine_ls_number_restraints 0
_refine_ls_restrained_S_all 1.058
_refine_ls_R_factor_all 0.0351
_refine_ls_R_factor_gt 0.0320
_refine_ls_shift/su_max 0.000
_refine_ls_shift/su_mean 0.000
_refine_ls_structure_factor_coef Fsqd
_refine_ls_weighting_details 'calc w=1/[\s^2^(Fo^2^)+(0.0454P)^2^+0.6073P] where P=(Fo^2^+2Fc^2^)/3'
_refine_ls_weighting_scheme calc
_refine_ls_wR_factor_gt 0.0882
_refine_ls_wR_factor_ref 0.0904
_reflns_number_gt 4673
_reflns_number_total 5105
_reflns_threshold_expression >2sigma(I)
_cod_data_source_file d0dt00157k2.cif
_cod_data_source_block a
_cod_depositor_comments 'Adding full bibliography for 7703691--7703693.cif.'
_cod_database_code 7703691
_olex2_refinement_description
;
1. Fixed Uiso
 At 1.2 times of:
  All C(H) groups, All C(H,H) groups
 At 1.5 times of:
  All O(H) groups, All O(H,H) groups
2.a Free rotating group:
 O13(H13A,H13B), O12(H12A,H12B)
2.b Rotating group:
 O8(H8C,H8D), O7(H7A,H7B), O9(H9A,H9B), O10(H10A), O11(H11A,H11B)
2.c Secondary CH2 refined with riding coordinates:
 C8(H8A,H8B)
2.d Aromatic/amide H refined with riding coordinates:
 C15(H15), C3(H3), C4(H4), C6(H6), C11(H11), C9(H9), C12(H12), C5(H5), C10(H10)
;
_olex2_submission_special_instructions 'No special instructions were received'

loop_
_space_group_symop_id
_space_group_symop_operation_xyz
1 'x, y, z'
2 '-x, -y, -z'

loop_
_atom_site_label
_atom_site_type_symbol
_atom_site_fract_x
_atom_site_fract_y
_atom_site_fract_z
_atom_site_U_iso_or_equiv
_atom_site_adp_type
_atom_site_occupancy
_atom_site_calc_flag
_atom_site_disorder_assembly
_atom_site_disorder_group
_atom_site_site_symmetry_order
_atom_site_refinement_flags_posn
_atom_site_refinement_flags_adp
_atom_site_refinement_flags_occupancy
Co1 Co 0.0000 0.0000 0.5000 0.02042(8) Uani 1 d . . 2 S T P
Co2 Co 0.0000 -1.0000 1.0000 0.02188(9) Uani 1 d . . 2 S T P
O8 O 0.12014(17) 0.04804(11) 0.34289(9) 0.0289(2) Uani 1 d . . 1 . . .
H8C H 0.0467 0.1122 0.2873 0.043 Uiso 1 d . . 1 GR . .
H8D H 0.1420 -0.0188 0.3218 0.043 Uiso 1 d . . 1 GR . .
O7 O -0.24875(18) 0.10422(13) 0.42120(11) 0.0367(3) Uani 1 d . . 1 . . .
H7A H -0.3053 0.0578 0.3924 0.055 Uiso 1 d . . 1 GR . .
H7B H -0.2525 0.1792 0.3544 0.055 Uiso 1 d . . 1 GR . .
O9 O 0.11446(17) -0.85620(12) 1.00685(10) 0.0307(3) Uani 1 d . . 1 . . .
H9A H 0.0525 -0.8121 1.0436 0.046 Uiso 1 d . . 1 GR . .
H9B H 0.1107 -0.7936 0.9399 0.046 Uiso 1 d . . 1 GR . .
O6 O 0.1007(2) -0.18326(12) 0.35052(10) 0.0369(3) Uani 1 d . . 1 . . .
O5 O -0.03187(17) -0.17640(11) 0.50203(10) 0.0279(2) Uani 1 d . . 1 . . .
C15 C 0.0751(2) -0.46477(14) 0.57531(11) 0.0198(3) Uani 1 d . . 1 . . .
H15 H 0.1250 -0.4409 0.6257 0.024 Uiso 1 calc . . 1 R . .
O10 O -0.17648(18) -0.96612(13) 1.11634(11) 0.0329(3) Uani 1 d . . 1 . . .
H10A H -0.1765 -1.0409 1.1712 0.049 Uiso 1 d . . 1 GR . .
C17 C -0.0690(2) -0.40455(14) 0.39296(12) 0.0202(3) Uani 1 d . . 1 . . .
O4 O -0.1023(2) -0.33110(13) 0.19707(10) 0.0410(3) Uani 1 d . . 1 . . .
C16 C 0.0073(2) -0.36949(13) 0.46889(12) 0.0196(3) Uani 1 d . . 1 . . .
O3 O -0.2519(2) -0.19463(13) 0.27184(11) 0.0434(3) Uani 1 d . . 1 . . .
C18 C -0.1476(2) -0.30220(15) 0.27771(13) 0.0269(3) Uani 1 d . . 1 . . .
C14 C 0.0247(2) -0.23108(14) 0.43688(12) 0.0220(3) Uani 1 d . . 1 . . .
N1 N 0.30177(18) 0.40840(13) 0.31519(11) 0.0249(3) Uani 1 d . . 1 . . .
O1 O 0.08954(19) 0.76058(12) -0.15274(10) 0.0353(3) Uani 1 d . . 1 . . .
O2 O 0.2605(2) 0.66939(13) -0.25474(11) 0.0430(3) Uani 1 d . . 1 . . .
C7 C 0.2607(2) 0.39529(15) 0.13050(13) 0.0250(3) Uani 1 d . . 1 . . .
C1 C 0.1982(2) 0.66401(16) -0.16508(13) 0.0275(3) Uani 1 d . . 1 . . .
C3 C 0.3775(2) 0.42697(17) -0.07765(14) 0.0305(3) Uani 1 d . . 1 . . .
H3 H 0.4150 0.4366 -0.1478 0.037 Uiso 1 calc . . 1 R . .
C4 C 0.1973(2) 0.51572(15) 0.03892(13) 0.0253(3) Uani 1 d . . 1 . . .
H4 H 0.1143 0.5851 0.0477 0.030 Uiso 1 calc . . 1 R . .
C8 C 0.1918(2) 0.37649(18) 0.24233(13) 0.0307(3) Uani 1 d . . 1 . . .
H8A H 0.0724 0.4330 0.2309 0.037 Uiso 1 calc . . 1 R . .
H8B H 0.1880 0.2851 0.2806 0.037 Uiso 1 calc . . 1 R . .
C6 C 0.3849(3) 0.29166(17) 0.11717(15) 0.0329(4) Uani 1 d . . 1 . . .
H6 H 0.4293 0.2118 0.1785 0.039 Uiso 1 calc . . 1 R . .
C13 C 0.4637(2) 0.47907(15) 0.45970(12) 0.0227(3) Uani 1 d . . 1 . . .
C11 C 0.3984(2) 0.56941(17) 0.35151(14) 0.0317(4) Uani 1 d . . 1 . . .
H11 H 0.4099 0.6553 0.3264 0.038 Uiso 1 calc . . 1 R . .
C2 C 0.2575(2) 0.53291(15) -0.06545(12) 0.0237(3) Uani 1 d . . 1 . . .
C9 C 0.3734(3) 0.31681(18) 0.41598(14) 0.0365(4) Uani 1 d . . 1 . . .
H9 H 0.3677 0.2299 0.4371 0.044 Uiso 1 calc . . 1 R . .
C12 C 0.4557(3) 0.35001(18) 0.48886(15) 0.0390(4) Uani 1 d . . 1 . . .
H12 H 0.5064 0.2850 0.5584 0.047 Uiso 1 calc . . 1 R . .
C5 C 0.4424(3) 0.30709(18) 0.01320(16) 0.0366(4) Uani 1 d . . 1 . . .
H5 H 0.5243 0.2374 0.0042 0.044 Uiso 1 calc . . 1 R . .
C10 C 0.3169(3) 0.53246(17) 0.28154(14) 0.0327(4) Uani 1 d . . 1 . . .
H10 H 0.2716 0.5943 0.2098 0.039 Uiso 1 calc . . 1 R . .
O11 O 0.17771(17) -1.14723(12) 1.13265(10) 0.0316(3) Uani 1 d . . 1 . . .
H11A H 0.1377 -1.1543 1.1973 0.047 Uiso 1 d . . 1 GR . .
H11B H 0.2746 -1.1245 1.1356 0.047 Uiso 1 d . . 1 GR . .
O13 O -0.4782(3) -0.01923(19) 0.37038(17) 0.0574(4) Uani 1 d . . 1 . . .
H13A H -0.5892 -0.0012 0.3588 0.086 Uiso 1 d . . 1 G . .
H13B H -0.4377 -0.0597 0.3286 0.086 Uiso 1 d . . 1 G . .
H10B H -0.172(4) -0.910(3) 1.140(3) 0.067(9) Uiso 1 d . . 1 . . .
O12 O 0.4619(3) -1.0638(2) 1.1193(3) 0.0983(9) Uani 1 d . . 1 . . .
H12A H 0.4481 -0.9855 1.1154 0.147 Uiso 1 d . . 1 G . .
H12B H 0.5596 -1.1082 1.1584 0.147 Uiso 1 d . . 1 G . .

loop_
_atom_site_aniso_label
_atom_site_aniso_U_11
_atom_site_aniso_U_22
_atom_site_aniso_U_33
_atom_site_aniso_U_23
_atom_site_aniso_U_13
_atom_site_aniso_U_12
Co1 0.03098(16) 0.01365(13) 0.01820(14) -0.00593(10) 0.00276(11) -0.00944(11)
Co2 0.02749(15) 0.01739(14) 0.01805(14) -0.00406(11) 0.00030(11) -0.00636(11)
O8 0.0459(7) 0.0201(5) 0.0219(5) -0.0070(4) 0.0027(5) -0.0129(5)
O7 0.0390(7) 0.0283(6) 0.0332(6) -0.0005(5) -0.0047(5) -0.0113(5)
O9 0.0440(7) 0.0233(5) 0.0245(6) -0.0064(4) 0.0021(5) -0.0137(5)
O6 0.0682(9) 0.0232(6) 0.0274(6) -0.0111(5) 0.0202(6) -0.0255(6)
O5 0.0465(7) 0.0185(5) 0.0261(5) -0.0120(4) 0.0097(5) -0.0164(5)
C15 0.0290(7) 0.0172(6) 0.0166(6) -0.0076(5) 0.0045(5) -0.0105(5)
O10 0.0422(7) 0.0266(6) 0.0292(6) -0.0094(5) 0.0081(5) -0.0115(5)
C17 0.0296(7) 0.0151(6) 0.0157(6) -0.0043(5) 0.0030(5) -0.0088(5)
O4 0.0715(10) 0.0310(6) 0.0179(5) -0.0062(5) -0.0001(6) -0.0148(6)
C16 0.0294(7) 0.0132(6) 0.0179(6) -0.0061(5) 0.0056(5) -0.0092(5)
O3 0.0584(9) 0.0265(6) 0.0310(7) -0.0039(5) -0.0055(6) 0.0006(6)
C18 0.0412(9) 0.0190(7) 0.0190(7) -0.0023(5) -0.0019(6) -0.0139(6)
C14 0.0338(8) 0.0141(6) 0.0190(6) -0.0049(5) 0.0013(6) -0.0105(5)
N1 0.0294(7) 0.0258(6) 0.0185(6) -0.0068(5) 0.0035(5) -0.0094(5)
O1 0.0504(8) 0.0225(6) 0.0259(6) -0.0056(5) -0.0001(5) -0.0040(5)
O2 0.0659(9) 0.0307(7) 0.0228(6) -0.0041(5) 0.0075(6) -0.0080(6)
C7 0.0313(8) 0.0238(7) 0.0200(7) -0.0069(6) -0.0003(6) -0.0104(6)
C1 0.0367(8) 0.0226(7) 0.0214(7) -0.0052(6) -0.0024(6) -0.0107(6)
C3 0.0365(9) 0.0300(8) 0.0247(8) -0.0115(7) 0.0031(6) -0.0078(7)
C4 0.0298(7) 0.0213(7) 0.0235(7) -0.0084(6) -0.0009(6) -0.0056(6)
C8 0.0371(9) 0.0347(9) 0.0222(7) -0.0080(6) 0.0018(6) -0.0178(7)
C6 0.0430(10) 0.0213(7) 0.0274(8) -0.0046(6) -0.0042(7) -0.0051(7)
C13 0.0234(7) 0.0235(7) 0.0186(7) -0.0076(6) 0.0036(5) -0.0037(5)
C11 0.0435(10) 0.0230(7) 0.0245(8) -0.0042(6) -0.0029(7) -0.0101(7)
C2 0.0297(7) 0.0205(7) 0.0202(7) -0.0058(5) -0.0022(6) -0.0092(6)
C9 0.0577(12) 0.0240(8) 0.0237(8) -0.0032(6) -0.0040(8) -0.0139(8)
C12 0.0619(12) 0.0253(8) 0.0226(8) -0.0018(6) -0.0110(8) -0.0113(8)
C5 0.0438(10) 0.0259(8) 0.0349(9) -0.0131(7) 0.0008(8) 0.0005(7)
C10 0.0460(10) 0.0251(8) 0.0211(7) -0.0024(6) -0.0059(7) -0.0103(7)
O11 0.0342(6) 0.0293(6) 0.0230(5) -0.0031(5) -0.0006(5) -0.0065(5)
O13 0.0635(11) 0.0565(10) 0.0630(11) -0.0276(9) 0.0069(9) -0.0285(9)
O12 0.0444(10) 0.0656(13) 0.151(2) -0.0051(15) -0.0269(13) -0.0179(10)

loop_
_atom_type_symbol
_atom_type_description
_atom_type_scat_dispersion_real
_atom_type_scat_dispersion_imag
_atom_type_scat_source
C C 0.0033 0.0016 'International Tables Vol C Tables 4.2.6.8 and 6.1.1.4'
H H 0.0000 0.0000 'International Tables Vol C Tables 4.2.6.8 and 6.1.1.4'
Co Co 0.3494 0.9721 'International Tables Vol C Tables 4.2.6.8 and 6.1.1.4'
N N 0.0061 0.0033 'International Tables Vol C Tables 4.2.6.8 and 6.1.1.4'
O O 0.0106 0.0060 'International Tables Vol C Tables 4.2.6.8 and 6.1.1.4'

loop_
_geom_angle_atom_site_label_1
_geom_angle_atom_site_label_2
_geom_angle_atom_site_label_3
_geom_angle
_geom_angle_site_symmetry_1
_geom_angle_site_symmetry_3
_geom_angle_publ_flag
O8 Co1 O8 180.0 2_556 . ?
O7 Co1 O8 92.76(5) 2_556 2_556 ?
O7 Co1 O8 87.24(5) . 2_556 ?
O7 Co1 O8 87.24(5) 2_556 . ?
O7 Co1 O8 92.76(5) . . ?
O7 Co1 O7 180.000(1) 2_556 . ?
O7 Co1 O5 91.91(5) . . ?
O7 Co1 O5 91.91(5) 2_556 2_556 ?
O7 Co1 O5 88.09(5) . 2_556 ?
O7 Co1 O5 88.09(5) 2_556 . ?
O5 Co1 O8 86.19(4) 2_556 . ?
O5 Co1 O8 93.81(4) . . ?
O5 Co1 O8 86.19(4) . 2_556 ?
O5 Co1 O8 93.81(4) 2_556 2_556 ?
O5 Co1 O5 180.0 2_556 . ?
O9 Co2 O9 180.0 . 2_537 ?
O9 Co2 O10 90.07(5) 2_537 . ?
O9 Co2 O10 89.93(5) . . ?
O9 Co2 O10 90.07(5) . 2_537 ?
O9 Co2 O10 89.93(5) 2_537 2_537 ?
O10 Co2 O10 180.0 . 2_537 ?
O11 Co2 O9 89.58(5) . 2_537 ?
O11 Co2 O9 89.58(5) 2_537 . ?
O11 Co2 O9 90.42(5) . . ?
O11 Co2 O9 90.42(5) 2_537 2_537 ?
O11 Co2 O10 89.66(5) 2_537 2_537 ?
O11 Co2 O10 89.66(5) . . ?
O11 Co2 O10 90.34(5) . 2_537 ?
O11 Co2 O10 90.34(5) 2_537 . ?
O11 Co2 O11 180.0 2_537 . ?
C14 O5 Co1 127.62(10) . . ?
C16 C15 C17 120.63(13) . 2_546 ?
C15 C17 C16 119.40(13) 2_546 . ?
C15 C17 C18 119.56(13) 2_546 . ?
C16 C17 C18 121.04(12) . . ?
C15 C16 C17 119.97(12) . . ?
C15 C16 C14 118.54(13) . . ?
C17 C16 C14 121.45(13) . . ?
O4 C18 C17 117.02(15) . . ?
O4 C18 O3 125.64(15) . . ?
O3 C18 C17 117.34(14) . . ?
O6 C14 C16 117.77(13) . . ?
O5 C14 O6 126.02(13) . . ?
O5 C14 C16 116.14(13) . . ?
C9 N1 C8 120.29(14) . . ?
C9 N1 C10 120.25(15) . . ?
C10 N1 C8 119.29(13) . . ?
C4 C7 C8 120.06(15) . . ?
C6 C7 C4 119.68(15) . . ?
C6 C7 C8 120.24(15) . . ?
O1 C1 C2 118.72(14) . . ?
O2 C1 O1 124.45(15) . . ?
O2 C1 C2 116.83(15) . . ?
C5 C3 C2 120.99(16) . . ?
C2 C4 C7 120.42(15) . . ?
N1 C8 C7 112.82(13) . . ?
C5 C6 C7 120.21(15) . . ?
C11 C13 C13 121.01(18) . 2_666 ?
C12 C13 C13 122.00(17) . 2_666 ?
C12 C13 C11 116.99(15) . . ?
C10 C11 C13 120.30(15) . . ?
C3 C2 C1 119.25(14) . . ?
C3 C2 C4 118.96(14) . . ?
C4 C2 C1 121.78(14) . . ?
N1 C9 C12 120.56(16) . . ?
C9 C12 C13 120.70(16) . . ?
C6 C5 C3 119.69(16) . . ?
N1 C10 C11 120.91(15) . . ?

loop_
_geom_bond_atom_site_label_1
_geom_bond_atom_site_label_2
_geom_bond_distance
_geom_bond_site_symmetry_2
_geom_bond_publ_flag
Co1 O8 2.1722(12) . ?
Co1 O8 2.1722(12) 2_556 ?
Co1 O7 2.0594(13) . ?
Co1 O7 2.0594(13) 2_556 ?
Co1 O5 2.0754(11) . ?
Co1 O5 2.0754(11) 2_556 ?
Co2 O9 2.0939(12) . ?
Co2 O9 2.0939(12) 2_537 ?
Co2 O10 2.1200(13) . ?
Co2 O10 2.1200(13) 2_537 ?
Co2 O11 2.0914(12) . ?
Co2 O11 2.0914(12) 2_537 ?
O6 C14 1.2614(19) . ?
O5 C14 1.2497(19) . ?
C15 C17 1.3920(19) 2_546 ?
C15 C16 1.3920(19) . ?
C17 C15 1.3920(19) 2_546 ?
C17 C16 1.399(2) . ?
C17 C18 1.513(2) . ?
O4 C18 1.239(2) . ?
C16 C14 1.5057(18) . ?
O3 C18 1.260(2) . ?
N1 C8 1.501(2) . ?
N1 C9 1.336(2) . ?
N1 C10 1.341(2) . ?
O1 C1 1.270(2) . ?
O2 C1 1.245(2) . ?
C7 C4 1.393(2) . ?
C7 C8 1.502(2) . ?
C7 C6 1.391(2) . ?
C1 C2 1.509(2) . ?
C3 C2 1.389(2) . ?
C3 C5 1.386(2) . ?
C4 C2 1.390(2) . ?
C6 C5 1.381(3) . ?
C13 C13 1.488(3) 2_666 ?
C13 C11 1.389(2) . ?
C13 C12 1.383(2) . ?
C11 C10 1.373(2) . ?
C9 C12 1.378(3) . ?
